data_9007147
loop_
_publ_author_name
'Reece, J. J.'
'Redfern, S. A. T.'
'Welch, M. D.'
'Henderson, C. M. B.'
'McCammon, C. A.'

_publ_section_title
;
 Temperature-dependent Fe-Mn order-disorder behaviour in amphiboles
 Sample: BM40798, T = 600 C
;
_journal_name_full 'Physics and Chemistry of Minerals'
_journal_page_first 562
_journal_page_last 570
_journal_paper_doi 10.1007/s00269-002-0267-1
_journal_volume 29
_journal_year 2002
_chemical_compound_source 'Langban, Sweden'
_chemical_formula_sum 'Ca0.1 Fe3.938 H2 Mg1.199 Mn1.897 O24 Si7.812'
_chemical_name_mineral Manganogrunerite
_space_group_IT_number 12
_symmetry_space_group_name_Hall '-C 2y'
_symmetry_space_group_name_H-M 'C 1 2/m 1'
_cell_angle_alpha 90
_cell_angle_beta 101.8720
_cell_angle_gamma 90
_cell_length_a 9.68509
_cell_length_b 18.3886
_cell_formula_units_Z 2
_cell_length_c 5.34607
_cell_volume 931.744
_database_code_amcsd 0008732
_diffrn_ambient_temperature 873.15
_exptl_crystal_density_diffrn 3.431
_cod_original_formula_sum 'Mn1.897 Fe3.938 Mg1.199 Ca.1 Si7.812 H2 O24'
_cod_database_code 9007147

loop_
_space_group_symop_operation_xyz
x,y,z
1/2+x,1/2+y,z
x,-y,z
1/2+x,1/2-y,z
-x,y,-z
1/2-x,1/2+y,-z
-x,-y,-z
1/2-x,1/2-y,-z

loop_
_atom_site_label
_atom_site_fract_x
_atom_site_fract_y
_atom_site_fract_z
_atom_site_occupancy
_atom_site_U_iso_or_equiv
MnM1 0.00000 0.08730 0.50000 0.19900 0.02166
FeM1 0.00000 0.08730 0.50000 0.65800 0.02166
MgM1 0.00000 0.08730 0.50000 0.11600 0.02166
MnM2 0.00000 0.17960 0.00000 0.24800 0.00836
FeM2 0.00000 0.17960 0.00000 0.36200 0.00836
MgM2 0.00000 0.17960 0.00000 0.39000 0.00836
MnM3 0.00000 0.00000 0.00000 0.12900 0.03926
FeM3 0.00000 0.00000 0.00000 0.68400 0.03926
MgM3 0.00000 0.00000 0.00000 0.18700 0.03926
MnM4 0.00000 0.25630 0.50000 0.43700 0.06586
CaM4 0.00000 0.25630 0.50000 0.05000 0.06586
FeM4 0.00000 0.25630 0.50000 0.51300 0.06586
SiT1 0.28200 0.08410 0.26660 0.95300 0.01938
FeT1 0.28200 0.08410 0.26660 0.04700 0.01938
SiT2 0.29990 0.16600 0.78390 1.00000 0.01469
H1 0.19380 0.00000 0.69800 1.00000 0.16845
O1 0.11230 0.08820 0.20970 1.00000 0.02153
O2 0.12420 0.17370 0.70990 1.00000 0.02140
O3 0.11390 0.00000 0.71200 1.00000 0.02305
O4 0.37630 0.24030 0.76630 1.00000 0.02571
O5 0.34620 0.12710 0.05430 1.00000 0.02571
O6 0.34800 0.12100 0.55210 1.00000 0.02888
O7 0.33440 0.00000 0.27090 1.00000 0.02584

loop_
_cod_related_entry_id
_cod_related_entry_database
_cod_related_entry_code
1 AMCSD 0008732
